data_7211810
loop_
_publ_author_name
'Qiu, Yongcai'
'Liu, Zhihui'
'Mou, Jixia'
'Deng, Hong'
'Zeller, Matthias'

_publ_section_title
;
 Rationally designed and controlled syntheses of different series of
 4d--4f heterometallic coordination frameworks based on lanthanide
 carboxylate and Ag(IN)2 substructures
;
_journal_issue 1
_journal_name_full CrystEngComm
_journal_page_first 277
_journal_paper_doi 10.1039/b915025k
_journal_volume 12
_journal_year 2010
_chemical_formula_sum 'C14 H10 Ag N2 O9 Sm'
_chemical_formula_weight 608.46
_chemical_name_systematic
;
?
;
_space_group_IT_number 15
_symmetry_cell_setting monoclinic
_symmetry_space_group_name_Hall '-C 2yc'
_symmetry_space_group_name_H-M 'C 1 2/c 1'
_atom_sites_solution_hydrogens geom
_atom_sites_solution_primary direct
_atom_sites_solution_secondary difmap
_audit_creation_method SHELXL-97
_cell_angle_alpha 90.00
_cell_angle_beta 108.214(1)
_cell_angle_gamma 90.00
_cell_formula_units_Z 8
_cell_length_a 22.0591(2)
_cell_length_b 9.2269(1)
_cell_length_c 17.1097(3)
_cell_measurement_reflns_used 3212
_cell_measurement_temperature 296(2)
_cell_measurement_theta_max 28.00
_cell_measurement_theta_min 1.36
_cell_volume 3307.97(8)
_computing_cell_refinement 'Apex2 v2.1-4'
_computing_data_collection 'Apex2 v2.1-4 (Bruker, 2007)'
_computing_data_reduction 'Apex2 v2.1-4'
_computing_molecular_graphics 'SHELXTL 6.14'
_computing_publication_material 'SHELXTL 6.14'
_computing_structure_refinement 'SHELXTL 6.14'
_computing_structure_solution 'SHELXTL 6.14 (Bruker, 2000-2003)'
_diffrn_ambient_temperature 296(2)
_diffrn_measured_fraction_theta_full 0.999
_diffrn_measured_fraction_theta_max 0.999
_diffrn_measurement_device_type 'Bruker AXS SMART APEX CCD diffractometer'
_diffrn_measurement_method '\w scans'
_diffrn_radiation_monochromator graphite
_diffrn_radiation_source 'fine-focus sealed tube'
_diffrn_radiation_type MoK\a
_diffrn_radiation_wavelength 0.71073
_diffrn_reflns_av_R_equivalents 0.0416
_diffrn_reflns_av_sigmaI/netI 0.0305
_diffrn_reflns_limit_h_max 27
_diffrn_reflns_limit_h_min -25
_diffrn_reflns_limit_k_max 11
_diffrn_reflns_limit_k_min -11
_diffrn_reflns_limit_l_max 21
_diffrn_reflns_limit_l_min -21
_diffrn_reflns_number 20348
_diffrn_reflns_theta_full 26.50
_diffrn_reflns_theta_max 26.50
_diffrn_reflns_theta_min 2.41
_diffrn_standards_number 0
_exptl_absorpt_coefficient_mu 4.754
_exptl_absorpt_correction_T_max 0.5158
_exptl_absorpt_correction_T_min 0.3928
_exptl_absorpt_correction_type multi-scan
_exptl_absorpt_process_details 'Apex2 v2.1-4 (Bruker, 2007)'
_exptl_crystal_colour colorless
_exptl_crystal_density_diffrn 2.443
_exptl_crystal_density_method 'not measured'
_exptl_crystal_description block
_exptl_crystal_F_000 2312
_exptl_crystal_size_max 0.25
_exptl_crystal_size_mid 0.17
_exptl_crystal_size_min 0.14
_refine_diff_density_max 1.234
_refine_diff_density_min -1.308
_refine_diff_density_rms 0.113
_refine_ls_extinction_method none
_refine_ls_goodness_of_fit_ref 1.032
_refine_ls_hydrogen_treatment constr
_refine_ls_matrix_type full
_refine_ls_number_parameters 244
_refine_ls_number_reflns 3422
_refine_ls_number_restraints 0
_refine_ls_restrained_S_all 1.032
_refine_ls_R_factor_all 0.0380
_refine_ls_R_factor_gt 0.0258
_refine_ls_shift/su_max 0.002
_refine_ls_shift/su_mean 0.000
_refine_ls_structure_factor_coef Fsqd
_refine_ls_weighting_details 'calc w=1/[\s^2^(Fo^2^)+(0.0244P)^2^+9.6869P] where P=(Fo^2^+2Fc^2^)/3'
_refine_ls_weighting_scheme calc
_refine_ls_wR_factor_gt 0.0528
_refine_ls_wR_factor_ref 0.0575
_reflns_number_gt 2805
_reflns_number_total 3422
_reflns_threshold_expression I>2\s(I)
_cod_data_source_file b915025k.txt
_cod_data_source_block 4b
_cod_original_sg_symbol_H-M 'C 2/c'
_cod_database_code 7211810

loop_
_symmetry_equiv_pos_as_xyz
'x, y, z'
'-x, y, -z+1/2'
'x+1/2, y+1/2, z'
'-x+1/2, y+1/2, -z+1/2'
'-x, -y, -z'
'x, -y, z-1/2'
'-x+1/2, -y+1/2, -z'
'x+1/2, -y+1/2, z-1/2'

loop_
_atom_site_label
_atom_site_type_symbol
_atom_site_fract_x
_atom_site_fract_y
_atom_site_fract_z
_atom_site_U_iso_or_equiv
_atom_site_adp_type
_atom_site_occupancy
_atom_site_symmetry_multiplicity
_atom_site_calc_flag
_atom_site_refinement_flags
Ag1 Ag 0.17085(2) 0.43646(6) 0.13613(3) 0.06743(16) Uani 1 1 d .
C1 C 0.1124(3) 0.4184(6) 0.2775(4) 0.0613(17) Uani 1 1 d .
H1 H 0.1157 0.5186 0.2750 0.074 Uiso 1 1 calc R
C2 C 0.0800(3) 0.3614(5) 0.3266(3) 0.0487(14) Uani 1 1 d .
H2 H 0.0623 0.4224 0.3569 0.058 Uiso 1 1 calc R
C3 C 0.0737(2) 0.2148(4) 0.3311(2) 0.0268(9) Uani 1 1 d .
C4 C 0.1020(2) 0.1292(5) 0.2862(3) 0.0406(12) Uani 1 1 d .
H4 H 0.0992 0.0287 0.2877 0.049 Uiso 1 1 calc R
C5 C 0.1349(2) 0.1956(6) 0.2389(3) 0.0430(12) Uani 1 1 d .
H5 H 0.1546 0.1371 0.2098 0.052 Uiso 1 1 calc R
C6 C 0.0374(2) 0.1469(4) 0.3835(2) 0.0255(9) Uani 1 1 d .
C7 C 0.2248(3) 0.5506(8) -0.0010(4) 0.084(2) Uani 1 1 d .
H7 H 0.1882 0.6076 -0.0158 0.101 Uiso 1 1 calc R
C8 C 0.2691(3) 0.5706(8) -0.0424(4) 0.080(2) Uani 1 1 d .
H8 H 0.2619 0.6397 -0.0838 0.096 Uiso 1 1 calc R
C9 C 0.3231(2) 0.4888(5) -0.0221(3) 0.0307(10) Uani 1 1 d .
C10 C 0.3287(2) 0.3820(6) 0.0350(3) 0.0522(15) Uani 1 1 d .
H10 H 0.3630 0.3181 0.0474 0.063 Uiso 1 1 calc R
C11 C 0.2826(2) 0.3702(6) 0.0739(3) 0.0530(15) Uani 1 1 d .
H11 H 0.2875 0.2984 0.1135 0.064 Uiso 1 1 calc R
C12 C 0.3776(2) 0.5202(5) -0.0552(2) 0.0288(9) Uani 1 1 d .
C13 C -0.0352(2) 0.4854(4) 0.4754(2) 0.0254(9) Uani 1 1 d .
C14 C 0.03640(19) 0.2480(4) 0.7699(2) 0.0243(9) Uani 1 1 d .
N1 N 0.13952(19) 0.3378(4) 0.2330(2) 0.0419(10) Uani 1 1 d .
N2 N 0.23213(19) 0.4550(5) 0.0581(2) 0.0477(11) Uani 1 1 d .
O1 O 0.03475(14) 0.2193(3) 0.44409(17) 0.0333(7) Uani 1 1 d .
O2 O 0.01473(14) 0.0231(3) 0.36309(17) 0.0332(7) Uani 1 1 d .
O3 O 0.37177(14) 0.6229(4) -0.10472(18) 0.0379(7) Uani 1 1 d .
O4 O 0.42836(13) 0.4480(3) -0.02880(17) 0.0297(6) Uani 1 1 d .
O5 O -0.06221(14) 0.5753(3) 0.42066(17) 0.0306(6) Uani 1 1 d .
O6 O -0.06014(14) 0.3733(3) 0.49322(17) 0.0316(7) Uani 1 1 d .
O7 O 0.06889(13) 0.2315(3) 0.72175(16) 0.0294(7) Uani 1 1 d .
O8 O 0.05697(14) 0.2666(3) 0.84585(16) 0.0316(7) Uani 1 1 d .
O1W O 0.20287(19) 0.3026(5) 0.7402(3) 0.0727(12) Uani 1 1 d .
H2W H 0.1843 0.2299 0.7528 0.109 Uiso 1 1 d R
H1W H 0.2159 0.2814 0.6998 0.109 Uiso 1 1 d R
Sm1 Sm 0.012515(10) 0.18612(2) 0.573260(12) 0.02243(7) Uani 1 1 d .

loop_
_atom_site_aniso_label
_atom_site_aniso_U_11
_atom_site_aniso_U_22
_atom_site_aniso_U_33
_atom_site_aniso_U_23
_atom_site_aniso_U_13
_atom_site_aniso_U_12
Ag1 0.0482(3) 0.1075(4) 0.0627(3) 0.0397(3) 0.0405(2) 0.0106(3)
C1 0.081(4) 0.033(3) 0.099(5) 0.018(3) 0.070(4) 0.011(3)
C2 0.067(3) 0.029(2) 0.072(4) 0.005(2) 0.055(3) 0.006(2)
C3 0.032(2) 0.031(2) 0.022(2) 0.0013(17) 0.0146(18) -0.0031(19)
C4 0.060(3) 0.031(2) 0.045(3) -0.007(2) 0.038(3) -0.011(2)
C5 0.053(3) 0.049(3) 0.040(3) -0.013(2) 0.034(2) -0.008(3)
C6 0.030(2) 0.028(2) 0.022(2) 0.0064(17) 0.0140(18) 0.0013(18)
C7 0.061(4) 0.114(6) 0.104(5) 0.074(5) 0.062(4) 0.055(4)
C8 0.062(4) 0.108(5) 0.094(5) 0.073(4) 0.060(4) 0.042(4)
C9 0.030(2) 0.036(2) 0.031(2) 0.0037(19) 0.0160(19) 0.000(2)
C10 0.032(3) 0.058(3) 0.074(4) 0.037(3) 0.027(3) 0.011(2)
C11 0.037(3) 0.069(4) 0.058(3) 0.039(3) 0.022(3) 0.008(3)
C12 0.030(2) 0.034(2) 0.026(2) -0.0027(18) 0.0141(19) -0.002(2)
C13 0.036(2) 0.021(2) 0.026(2) -0.0033(17) 0.0201(19) -0.0016(18)
C14 0.037(2) 0.0163(18) 0.026(2) 0.0005(16) 0.0183(19) -0.0020(18)
N1 0.044(2) 0.048(3) 0.046(2) 0.0141(19) 0.032(2) 0.005(2)
N2 0.040(2) 0.066(3) 0.048(2) 0.021(2) 0.030(2) 0.006(2)
O1 0.0503(19) 0.0316(17) 0.0289(16) -0.0023(13) 0.0282(15) -0.0053(14)
O2 0.0474(18) 0.0307(17) 0.0285(16) -0.0004(13) 0.0218(14) -0.0100(14)
O3 0.0340(17) 0.0477(19) 0.0384(17) 0.0147(15) 0.0207(15) 0.0031(15)
O4 0.0279(15) 0.0326(16) 0.0319(16) -0.0020(13) 0.0141(13) 0.0033(14)
O5 0.0384(16) 0.0241(15) 0.0295(15) 0.0027(13) 0.0109(13) -0.0027(14)
O6 0.0348(17) 0.0281(15) 0.0363(17) 0.0044(13) 0.0174(14) -0.0042(13)
O7 0.0339(16) 0.0338(16) 0.0283(15) -0.0012(12) 0.0209(13) -0.0034(13)
O8 0.0368(16) 0.0414(18) 0.0207(15) 0.0020(13) 0.0152(13) -0.0018(14)
O1W 0.058(2) 0.081(3) 0.079(3) -0.014(2) 0.021(2) -0.009(2)
Sm1 0.03014(12) 0.02150(11) 0.02212(11) -0.00070(8) 0.01752(9) -0.00246(9)

loop_
_atom_type_symbol
_atom_type_description
_atom_type_scat_dispersion_real
_atom_type_scat_dispersion_imag
_atom_type_scat_source
C C 0.0033 0.0016 'International Tables Vol C Tables 4.2.6.8 and 6.1.1.4'
H H 0.0000 0.0000 'International Tables Vol C Tables 4.2.6.8 and 6.1.1.4'
N N 0.0061 0.0033 'International Tables Vol C Tables 4.2.6.8 and 6.1.1.4'
O O 0.0106 0.0060 'International Tables Vol C Tables 4.2.6.8 and 6.1.1.4'
Ag Ag -0.8971 1.1015 'International Tables Vol C Tables 4.2.6.8 and 6.1.1.4'
Sm Sm -0.1638 3.4418 'International Tables Vol C Tables 4.2.6.8 and 6.1.1.4'

loop_
_geom_angle_atom_site_label_1
_geom_angle_atom_site_label_2
_geom_angle_atom_site_label_3
_geom_angle
_geom_angle_site_symmetry_1
_geom_angle_site_symmetry_3
N2 Ag1 N1 154.15(15) . .
N1 C1 C2 123.4(5) . .
N1 C1 H1 118.3 . .
C2 C1 H1 118.3 . .
C3 C2 C1 119.9(4) . .
C3 C2 H2 120.1 . .
C1 C2 H2 120.1 . .
C2 C3 C4 117.7(4) . .
C2 C3 C6 121.7(4) . .
C4 C3 C6 120.6(4) . .
C3 C4 C5 118.8(4) . .
C3 C4 H4 120.6 . .
C5 C4 H4 120.6 . .
N1 C5 C4 123.4(4) . .
N1 C5 H5 118.3 . .
C4 C5 H5 118.3 . .
O1 C6 O2 127.0(3) . .
O1 C6 C3 116.2(4) . .
O2 C6 C3 116.8(3) . .
N2 C7 C8 123.1(5) . .
N2 C7 H7 118.5 . .
C8 C7 H7 118.5 . .
C9 C8 C7 119.8(5) . .
C9 C8 H8 120.1 . .
C7 C8 H8 120.1 . .
C8 C9 C10 117.3(4) . .
C8 C9 C12 122.4(4) . .
C10 C9 C12 120.1(4) . .
C9 C10 C11 119.0(5) . .
C9 C10 H10 120.5 . .
C11 C10 H10 120.5 . .
N2 C11 C10 123.7(4) . .
N2 C11 H11 118.1 . .
C10 C11 H11 118.1 . .
O3 C12 O4 122.3(4) . .
O3 C12 C9 118.4(4) . .
O4 C12 C9 119.2(4) . .
O3 C12 Sm1 56.7(2) . 4
O4 C12 Sm1 69.2(2) . 4
C9 C12 Sm1 155.8(3) . 4
O6 C13 O5 125.8(4) . .
O6 C13 C13 117.1(4) . 5_566
O5 C13 C13 117.1(4) . 5_566
O8 C14 O7 127.1(4) . .
O8 C14 C14 116.9(4) . 2_556
O7 C14 C14 116.1(4) . 2_556
C5 N1 C1 116.8(4) . .
C5 N1 Ag1 121.5(3) . .
C1 N1 Ag1 120.4(3) . .
C7 N2 C11 116.7(4) . .
C7 N2 Ag1 124.9(3) . .
C11 N2 Ag1 118.2(3) . .
C6 O1 Sm1 139.7(3) . .
C6 O2 Sm1 138.3(2) . 5_556
C12 O3 Sm1 98.6(3) . 4
C12 O4 Sm1 156.0(2) . 8
C12 O4 Sm1 85.7(2) . 4
Sm1 O4 Sm1 106.17(10) 8 4
C13 O5 Sm1 117.5(2) . 5_566
C13 O6 Sm1 117.1(3) . .
C14 O7 Sm1 118.9(3) . .
C14 O8 Sm1 117.0(2) . 2_556
H2W O1W H1W 109.8 . .
O2 Sm1 O1 132.01(9) 5_556 .
O2 Sm1 O5 151.97(10) 5_556 5_566
O1 Sm1 O5 73.15(9) . 5_566
O2 Sm1 O4 70.94(10) 5_556 8_456
O1 Sm1 O4 74.84(9) . 8_456
O5 Sm1 O4 135.60(9) 5_566 8_456
O2 Sm1 O6 127.53(10) 5_556 .
O1 Sm1 O6 71.75(9) . .
O5 Sm1 O6 66.26(9) 5_566 .
O4 Sm1 O6 75.00(10) 8_456 .
O2 Sm1 O8 72.51(10) 5_556 2_556
O1 Sm1 O8 143.76(10) . 2_556
O5 Sm1 O8 93.07(9) 5_566 2_556
O4 Sm1 O8 94.95(9) 8_456 2_556
O6 Sm1 O8 72.03(9) . 2_556
O2 Sm1 O7 77.70(9) 5_556 .
O1 Sm1 O7 136.79(9) . .
O5 Sm1 O7 74.40(9) 5_566 .
O4 Sm1 O7 146.91(9) 8_456 .
O6 Sm1 O7 118.71(9) . .
O8 Sm1 O7 65.08(9) 2_556 .
O2 Sm1 O3 95.65(11) 5_556 4_545
O1 Sm1 O3 75.11(10) . 4_545
O5 Sm1 O3 77.75(10) 5_566 4_545
O4 Sm1 O3 121.95(9) 8_456 4_545
O6 Sm1 O3 136.48(10) . 4_545
O8 Sm1 O3 135.70(9) 2_556 4_545
O7 Sm1 O3 70.73(9) . 4_545
O2 Sm1 O4 72.05(9) 5_556 4_545
O1 Sm1 O4 66.73(9) . 4_545
O5 Sm1 O4 118.72(9) 5_566 4_545
O4 Sm1 O4 73.83(10) 8_456 4_545
O6 Sm1 O4 133.01(9) . 4_545
O8 Sm1 O4 144.56(9) 2_556 4_545
O7 Sm1 O4 106.55(9) . 4_545
O3 Sm1 O4 48.82(9) 4_545 4_545
O2 Sm1 C12 87.74(11) 5_556 4_545
O1 Sm1 C12 64.26(11) . 4_545
O5 Sm1 C12 95.68(11) 5_566 4_545
O4 Sm1 C12 97.30(11) 8_456 4_545
O6 Sm1 C12 135.74(10) . 4_545
O8 Sm1 C12 151.86(10) 2_556 4_545
O7 Sm1 C12 91.68(10) . 4_545
O3 Sm1 C12 24.66(11) 4_545 4_545
O4 Sm1 C12 25.07(10) 4_545 4_545

loop_
_geom_bond_atom_site_label_1
_geom_bond_atom_site_label_2
_geom_bond_distance
_geom_bond_site_symmetry_2
Ag1 N2 2.184(3) .
Ag1 N1 2.184(3) .
C1 N1 1.332(6) .
C1 C2 1.367(6) .
C1 H1 0.9300 .
C2 C3 1.364(6) .
C2 H2 0.9300 .
C3 C4 1.380(6) .
C3 C6 1.513(5) .
C4 C5 1.387(6) .
C4 H4 0.9300 .
C5 N1 1.323(6) .
C5 H5 0.9300 .
C6 O1 1.249(5) .
C6 O2 1.252(5) .
C7 N2 1.313(6) .
C7 C8 1.386(6) .
C7 H7 0.9300 .
C8 C9 1.360(7) .
C8 H8 0.9300 .
C9 C10 1.366(6) .
C9 C12 1.508(5) .
C10 C11 1.382(6) .
C10 H10 0.9300 .
C11 N2 1.318(6) .
C11 H11 0.9300 .
C12 O3 1.251(5) .
C12 O4 1.260(5) .
C12 Sm1 2.965(4) 4
C13 O6 1.254(5) .
C13 O5 1.253(5) .
C13 C13 1.541(8) 5_566
C14 O8 1.247(5) .
C14 O7 1.259(4) .
C14 C14 1.536(8) 2_556
O1 Sm1 2.428(2) .
O2 Sm1 2.384(3) 5_556
O3 Sm1 2.507(3) 4
O4 Sm1 2.450(3) 8
O4 Sm1 2.780(3) 4
O5 Sm1 2.447(3) 5_566
O6 Sm1 2.460(3) .
O7 Sm1 2.490(3) .
O8 Sm1 2.478(3) 2_556
O1W H2W 0.8492 .
O1W H1W 0.8498 .
Sm1 O2 2.384(3) 5_556
Sm1 O5 2.447(3) 5_566
Sm1 O4 2.450(3) 8_456
Sm1 O8 2.478(3) 2_556
Sm1 O3 2.507(3) 4_545
Sm1 O4 2.780(3) 4_545
Sm1 C12 2.965(4) 4_545
